data_4300524
loop_
_publ_author_name
' Habermehl, Nicolle C.'
' Angus, Patricia M.'
' Kilah, Nathan L.'
'Nor\'en, Lasse'
'Rae, A. David'
' Willis, Anthony C. '
'  S. Bruce Wild '

_publ_section_title
;
Asymmetric Transformation of a Double-Stranded, Dicopper(I) Helicate
Containing Achiral Bis(Bidentate) Schiff-Bases
;
_journal_name_full 'Inorganic Chemistry'
_journal_paper_doi 10.1021/ic051478c
_journal_year 2006
_chemical_absolute_configuration rmad
_chemical_formula_moiety 'C40 H52 Cu2 N8 , 2(C18 H12 As O6), C H2 Cl2'
_chemical_formula_sum 'C77 H78 As2 Cl2 Cu2 N8 O12'
_chemical_formula_weight 1655.35
_space_group_IT_number 4
_symmetry_cell_setting monoclinic
_symmetry_space_group_name_Hall 'P 2yb'
_symmetry_space_group_name_H-M 'P 1 21 1'
_cell_angle_alpha 90
_cell_angle_beta 111.3325(7)
_cell_angle_gamma 90
_cell_formula_units_Z 2
_cell_length_a 12.3419(2)
_cell_length_b 25.9815(4)
_cell_length_c 12.4508(2)
_cell_measurement_temperature 200
_cell_volume 3718.94(10)
_diffrn_ambient_temperature 200
_exptl_crystal_density_diffrn 1.478
_cod_depositor_comments
;
The following automatic conversions were performed:
'_symmetry_cell_setting' value 'Monoclinic' changed to 'monoclinic'
according to '/home/saulius/struct/CIF-dictionaries/cif_core.dic'
dictionary named 'cif_core.dic' version 2.4.1 from 2010-06-29.

Automatic conversion script
Id: cif_fix_enum 1527 2010-12-29 10:47:43Z saulius 
;
_cod_original_sg_symbol_H-M 'P 21'
_cod_original_formula_sum ' C77 H78 As2 Cl2 Cu2 N8 O12 '
_cod_database_code 4300524

loop_
_symmetry_equiv_pos_as_xyz
x,y,z
-x,y+1/2,-z

loop_
_atom_site_label
_atom_site_type_symbol
_atom_site_fract_x
_atom_site_fract_y
_atom_site_fract_z
_atom_site_U_iso_or_equiv
_atom_site_occupancy
_atom_site_adp_type
_atom_site_refinement_flags_posn
_atom_site_refinement_flags_adp
_atom_site_refinement_flags_occupancy
_atom_site_disorder_assembly
_atom_site_disorder_group
_atom_site_attached_hydrogens
As1 As 0.62726(5) 0.24590(3) 0.58963(4) 0.0288 1.0000 Uani . . . . . .
As2 As 0.73035(5) 0.52377(3) 0.80195(5) 0.0338 1.0000 Uani . . . . . .
Cu1 Cu 0.10865(5) 0.33462(3) 0.23760(5) 0.0299 1.0000 Uani . . . . . .
Cu2 Cu 0.25932(6) 0.44602(3) 0.17721(5) 0.0339 1.0000 Uani . . . . . .
Cl1 Cl 0.4866(3) 0.20666(13) 0.1333(2) 0.1143 1.0000 Uani . . . . . .
Cl2 Cl 0.6979(2) 0.15759(12) 0.2810(2) 0.0942 1.0000 Uani . . . . . .
O1 O 0.6256(3) 0.26275(14) 0.4455(3) 0.0347 1.0000 Uani . . . . . .
O2 O 0.6878(3) 0.30993(14) 0.6389(3) 0.0323 1.0000 Uani . . . . . .
O3 O 0.7757(3) 0.22046(14) 0.6408(3) 0.0308 1.0000 Uani . . . . . .
O4 O 0.5740(3) 0.18196(15) 0.5333(3) 0.0376 1.0000 Uani . . . . . .
O5 O 0.6245(3) 0.23394(16) 0.7341(3) 0.0324 1.0000 Uani . . . . . .
O6 O 0.4752(3) 0.26745(15) 0.5457(3) 0.0342 1.0000 Uani . . . . . .
O7 O 0.7220(3) 0.54737(16) 0.6604(3) 0.0391 1.0000 Uani . . . . . .
O8 O 0.8826(3) 0.50573(15) 0.8293(3) 0.0409 1.0000 Uani . . . . . .
O9 O 0.7705(4) 0.58820(16) 0.8622(4) 0.0447 1.0000 Uani . . . . . .
O10 O 0.7466(4) 0.50121(15) 0.9467(3) 0.0407 1.0000 Uani . . . . . .
O11 O 0.5772(4) 0.54090(13) 0.7638(4) 0.0377 1.0000 Uani . . . . . .
O12 O 0.6847(4) 0.45845(14) 0.7495(3) 0.0381 1.0000 Uani . . . . . .
N1 N 0.0576(4) 0.28735(16) 0.3462(4) 0.0298 1.0000 Uani . . . . . .
N2 N 0.0609(4) 0.38922(15) 0.3265(4) 0.0286 1.0000 Uani . . . . . .
N3 N 0.0847(4) 0.44804(17) 0.1277(4) 0.0315 1.0000 Uani . . . . . .
N4 N 0.2162(4) 0.41680(17) 0.0132(4) 0.0312 1.0000 Uani . . . . . .
N5 N 0.0415(3) 0.30938(15) 0.0672(3) 0.0247 1.0000 Uani . . . . . .
N6 N 0.2582(3) 0.32016(16) 0.2149(3) 0.0270 1.0000 Uani . . . . . .
N7 N 0.3797(4) 0.41938(16) 0.3249(3) 0.0291 1.0000 Uani . . . . . .
N8 N 0.3632(4) 0.51112(17) 0.2211(4) 0.0373 1.0000 Uani . . . . . .
C1 C 0.0531(4) 0.2351(2) 0.3498(4) 0.0338 1.0000 Uani . . . . . .
C2 C 0.0041(6) 0.2121(2) 0.4221(6) 0.0450 1.0000 Uani . . . . . .
C3 C -0.0411(5) 0.2402(3) 0.4889(5) 0.0496 1.0000 Uani . . . . . .
C4 C -0.0344(5) 0.2942(2) 0.4851(5) 0.0382 1.0000 Uani . . . . . .
C5 C 0.0143(4) 0.3154(2) 0.4131(4) 0.0302 1.0000 Uani . . . . . .
C6 C 0.0238(4) 0.3712(2) 0.4007(5) 0.0308 1.0000 Uani . . . . . .
C7 C 0.0706(5) 0.4461(2) 0.3191(5) 0.0395 1.0000 Uani . . . . . .
C8 C 0.0159(6) 0.4649(2) 0.1947(6) 0.0445 1.0000 Uani . . . . . .
C9 C 0.0305(5) 0.43377(19) 0.0242(5) 0.0335 1.0000 Uani . . . . . .
C10 C 0.0985(5) 0.4158(2) -0.0427(5) 0.0358 1.0000 Uani . . . . . .
C11 C 0.0475(6) 0.3979(2) -0.1556(5) 0.0451 1.0000 Uani . . . . . .
C12 C 0.1190(7) 0.3803(3) -0.2106(5) 0.0535 1.0000 Uani . . . . . .
C13 C 0.2375(6) 0.3808(3) -0.1534(5) 0.0493 1.0000 Uani . . . . . .
C14 C 0.2843(6) 0.4000(2) -0.0401(5) 0.0396 1.0000 Uani . . . . . .
C15 C -0.0709(4) 0.3032(2) -0.0042(4) 0.0325 1.0000 Uani . . . . . .
C16 C -0.0954(5) 0.2784(2) -0.1100(5) 0.0442 1.0000 Uani . . . . . .
C17 C -0.0081(5) 0.2612(2) -0.1441(5) 0.0427 1.0000 Uani . . . . . .
C18 C 0.1062(5) 0.2687(2) -0.0709(5) 0.0365 1.0000 Uani . . . . . .
C19 C 0.1260(4) 0.29258(19) 0.0340(4) 0.0260 1.0000 Uani . . . . . .
C20 C 0.2449(4) 0.3007(2) 0.1180(4) 0.0280 1.0000 Uani . . . . . .
C21 C 0.3781(4) 0.3252(2) 0.3001(4) 0.0324 1.0000 Uani . . . . . .
C22 C 0.3867(5) 0.3695(2) 0.3822(4) 0.0334 1.0000 Uani . . . . . .
C23 C 0.4584(5) 0.4528(2) 0.3745(5) 0.0369 1.0000 Uani . . . . . .
C24 C 0.4528(5) 0.5034(2) 0.3209(5) 0.0365 1.0000 Uani . . . . . .
C25 C 0.5366(6) 0.5404(2) 0.3731(6) 0.0484 1.0000 Uani . . . . . .
C26 C 0.5262(7) 0.5881(3) 0.3172(7) 0.0601 1.0000 Uani . . . . . .
C27 C 0.4355(7) 0.5953(2) 0.2152(6) 0.0587 1.0000 Uani . . . . . .
C28 C 0.3535(6) 0.5565(2) 0.1678(6) 0.0489 1.0000 Uani . . . . . .
C29 C 0.1034(6) 0.2058(2) 0.2756(6) 0.0442 1.0000 Uani . . . . . .
C30 C 0.0251(6) 0.1617(3) 0.2097(6) 0.0562 1.0000 Uani . . . . . .
C31 C 0.2246(6) 0.1866(3) 0.3465(7) 0.0550 1.0000 Uani . . . . . .
C32 C 0.4140(5) 0.4020(3) 0.0255(5) 0.0482 1.0000 Uani . . . . . .
C33 C 0.4789(8) 0.3543(3) 0.0075(9) 0.0785 1.0000 Uani . . . . . .
C34 C 0.4664(7) 0.4502(3) -0.0018(7) 0.0683 1.0000 Uani . . . . . .
C35 C -0.1643(5) 0.3234(2) 0.0344(5) 0.0409 1.0000 Uani . . . . . .
C36 C -0.2556(5) 0.3535(3) -0.0617(6) 0.0473 1.0000 Uani . . . . . .
C37 C -0.2192(6) 0.2793(3) 0.0782(7) 0.0555 1.0000 Uani . . . . . .
C38 C 0.2511(6) 0.5636(3) 0.0573(5) 0.0515 1.0000 Uani . . . . . .
C39 C 0.1506(8) 0.5884(4) 0.0784(8) 0.0824 1.0000 Uani . . . . . .
C40 C 0.2807(8) 0.5914(4) -0.0355(7) 0.0762 1.0000 Uani . . . . . .
C41 C 0.6701(5) 0.3108(2) 0.4455(5) 0.0341 1.0000 Uani . . . . . .
C42 C 0.6826(5) 0.3333(3) 0.3510(5) 0.0420 1.0000 Uani . . . . . .
C43 C 0.7270(5) 0.3838(3) 0.3621(6) 0.0483 1.0000 Uani . . . . . .
C44 C 0.7611(6) 0.4091(2) 0.4671(6) 0.0470 1.0000 Uani . . . . . .
C45 C 0.7505(5) 0.3862(2) 0.5620(5) 0.0398 1.0000 Uani . . . . . .
C46 C 0.7054(4) 0.3361(2) 0.5522(4) 0.0290 1.0000 Uani . . . . . .
C47 C 0.7746(5) 0.1682(2) 0.6184(4) 0.0344 1.0000 Uani . . . . . .
C48 C 0.8721(5) 0.1381(2) 0.6507(5) 0.0411 1.0000 Uani . . . . . .
C49 C 0.8596(7) 0.0861(2) 0.6218(6) 0.0531 1.0000 Uani . . . . . .
C50 C 0.7506(8) 0.0659(3) 0.5604(6) 0.0589 1.0000 Uani . . . . . .
C51 C 0.6509(6) 0.0966(2) 0.5267(5) 0.0475 1.0000 Uani . . . . . .
C52 C 0.6649(5) 0.1480(2) 0.5595(5) 0.0353 1.0000 Uani . . . . . .
C53 C 0.5166(4) 0.2409(2) 0.7342(4) 0.0285 1.0000 Uani . . . . . .
C54 C 0.4841(5) 0.2303(2) 0.8264(5) 0.0380 1.0000 Uani . . . . . .
C55 C 0.3693(5) 0.2374(3) 0.8164(5) 0.0459 1.0000 Uani . . . . . .
C56 C 0.2874(5) 0.2546(3) 0.7130(5) 0.0462 1.0000 Uani . . . . . .
C57 C 0.3197(5) 0.2661(2) 0.6202(5) 0.0389 1.0000 Uani . . . . . .
C58 C 0.4339(5) 0.25882(18) 0.6309(4) 0.0313 1.0000 Uani . . . . . .
C59 C 0.8251(5) 0.5437(2) 0.6470(5) 0.0366 1.0000 Uani . . . . . .
C60 C 0.8463(6) 0.5609(2) 0.5530(5) 0.0451 1.0000 Uani . . . . . .
C61 C 0.9579(7) 0.5566(3) 0.5505(6) 0.0558 1.0000 Uani . . . . . .
C62 C 1.0462(7) 0.5360(3) 0.6434(7) 0.0572 1.0000 Uani . . . . . .
C63 C 1.0254(6) 0.5180(2) 0.7386(6) 0.0500 1.0000 Uani . . . . . .
C64 C 0.9142(5) 0.5214(2) 0.7407(5) 0.0364 1.0000 Uani . . . . . .
C65 C 0.7802(5) 0.5888(2) 0.9734(5) 0.0436 1.0000 Uani . . . . . .
C66 C 0.8030(6) 0.6329(3) 1.0418(7) 0.0628 1.0000 Uani . . . . . .
C67 C 0.8076(8) 0.6302(4) 1.1524(8) 0.0784 1.0000 Uani . . . . . .
C68 C 0.7905(7) 0.5837(4) 1.1969(6) 0.0759 1.0000 Uani . . . . . .
C69 C 0.7669(6) 0.5382(3) 1.1306(6) 0.0573 1.0000 Uani . . . . . .
C70 C 0.7648(5) 0.5417(2) 1.0213(5) 0.0387 1.0000 Uani . . . . . .
C71 C 0.5082(5) 0.4987(2) 0.7241(5) 0.0324 1.0000 Uani . . . . . .
C72 C 0.3887(5) 0.4995(2) 0.6933(5) 0.0422 1.0000 Uani . . . . . .
C73 C 0.3283(6) 0.4529(3) 0.6561(6) 0.0478 1.0000 Uani . . . . . .
C74 C 0.3880(6) 0.4085(2) 0.6512(5) 0.0445 1.0000 Uani . . . . . .
C75 C 0.5073(6) 0.4081(2) 0.6820(5) 0.0376 1.0000 Uani . . . . . .
C76 C 0.5682(5) 0.4539(2) 0.7187(5) 0.0327 1.0000 Uani . . . . . .
C77 C 0.5517(7) 0.1664(3) 0.2533(6) 0.0599 1.0000 Uani . . . . . .
H21 H 0.0024(6) 0.1737(2) 0.4253(6) 0.0508 1.0000 Uiso R . . . . .
H31 H -0.0776(5) 0.2227(3) 0.5389(5) 0.0592 1.0000 Uiso R . . . . .
H41 H -0.0653(5) 0.3165(2) 0.5330(5) 0.0480 1.0000 Uiso R . . . . .
H61 H 0.0013(4) 0.3952(2) 0.4519(5) 0.0355 1.0000 Uiso R . . . . .
H71 H 0.0308(5) 0.4630(2) 0.3669(5) 0.0494 1.0000 Uiso R . . . . .
H72 H 0.1546(5) 0.4561(2) 0.3489(5) 0.0494 1.0000 Uiso R . . . . .
H81 H 0.0086(6) 0.5033(2) 0.1924(6) 0.0563 1.0000 Uiso R . . . . .
H82 H -0.0631(6) 0.4491(2) 0.1601(6) 0.0563 1.0000 Uiso R . . . . .
H91 H -0.0564(5) 0.43462(19) -0.0107(5) 0.0370 1.0000 Uiso R . . . . .
H111 H -0.0390(6) 0.3974(2) -0.1951(5) 0.0500 1.0000 Uiso R . . . . .
H121 H 0.0845(7) 0.3673(3) -0.2916(5) 0.0607 1.0000 Uiso R . . . . .
H131 H 0.2905(6) 0.3686(3) -0.1928(5) 0.0597 1.0000 Uiso R . . . . .
H161 H -0.1783(5) 0.2728(2) -0.1610(5) 0.0511 1.0000 Uiso R . . . . .
H171 H -0.0267(5) 0.2436(2) -0.2201(5) 0.0462 1.0000 Uiso R . . . . .
H181 H 0.1724(5) 0.2571(2) -0.0932(5) 0.0421 1.0000 Uiso R . . . . .
H201 H 0.3140(4) 0.2911(2) 0.0985(4) 0.0335 1.0000 Uiso R . . . . .
H211 H 0.4320(4) 0.3319(2) 0.2581(4) 0.0349 1.0000 Uiso R . . . . .
H212 H 0.4009(4) 0.2925(2) 0.3449(4) 0.0349 1.0000 Uiso R . . . . .
H221 H 0.4622(5) 0.3674(2) 0.4490(4) 0.0389 1.0000 Uiso R . . . . .
H222 H 0.3208(5) 0.3667(2) 0.4106(4) 0.0389 1.0000 Uiso R . . . . .
H231 H 0.5228(5) 0.4444(2) 0.4487(5) 0.0421 1.0000 Uiso R . . . . .
H251 H 0.6022(6) 0.5332(2) 0.4473(6) 0.0526 1.0000 Uiso R . . . . .
H261 H 0.5842(7) 0.6160(3) 0.3518(7) 0.0697 1.0000 Uiso R . . . . .
H271 H 0.4269(7) 0.6293(2) 0.1751(6) 0.0656 1.0000 Uiso R . . . . .
H291 H 0.1101(6) 0.2310(2) 0.2175(6) 0.0530 1.0000 Uiso R . . . . .
H301 H 0.0624(6) 0.1435(3) 0.1613(6) 0.0573 1.0000 Uiso R . . . . .
H302 H -0.0520(6) 0.1757(3) 0.1591(6) 0.0573 1.0000 Uiso R . . . . .
H303 H 0.0138(6) 0.1369(3) 0.2662(6) 0.0573 1.0000 Uiso R . . . . .
H311 H 0.2564(6) 0.1677(3) 0.2945(7) 0.0646 1.0000 Uiso R . . . . .
H312 H 0.2767(6) 0.2162(3) 0.3831(7) 0.0646 1.0000 Uiso R . . . . .
H313 H 0.2202(6) 0.1628(3) 0.4079(7) 0.0646 1.0000 Uiso R . . . . .
H321 H 0.4253(5) 0.4022(3) 0.1092(5) 0.0583 1.0000 Uiso R . . . . .
H331 H 0.5641(8) 0.3578(3) 0.0530(9) 0.0955 1.0000 Uiso R . . . . .
H332 H 0.4660(8) 0.3516(3) -0.0764(9) 0.0955 1.0000 Uiso R . . . . .
H333 H 0.4485(8) 0.3227(3) 0.0327(9) 0.0955 1.0000 Uiso R . . . . .
H341 H 0.5521(7) 0.4509(3) 0.0425(7) 0.0786 1.0000 Uiso R . . . . .
H342 H 0.4295(7) 0.4809(3) 0.0195(7) 0.0786 1.0000 Uiso R . . . . .
H343 H 0.4513(7) 0.4510(3) -0.0863(7) 0.0786 1.0000 Uiso R . . . . .
H351 H -0.1289(5) 0.3478(2) 0.1000(5) 0.0489 1.0000 Uiso R . . . . .
H361 H -0.3169(5) 0.3667(3) -0.0339(6) 0.0538 1.0000 Uiso R . . . . .
H362 H -0.2174(5) 0.3831(3) -0.0852(6) 0.0538 1.0000 Uiso R . . . . .
H363 H -0.2920(5) 0.3303(3) -0.1293(6) 0.0538 1.0000 Uiso R . . . . .
H371 H -0.2810(6) 0.2930(3) 0.1046(7) 0.0729 1.0000 Uiso R . . . . .
H372 H -0.1578(6) 0.2618(3) 0.1440(7) 0.0729 1.0000 Uiso R . . . . .
H373 H -0.2543(6) 0.2540(3) 0.0143(7) 0.0729 1.0000 Uiso R . . . . .
H381 H 0.2247(6) 0.5287(3) 0.0246(5) 0.0579 1.0000 Uiso R . . . . .
H391 H 0.0836(8) 0.5927(4) 0.0038(8) 0.0913 1.0000 Uiso R . . . . .
H392 H 0.1754(8) 0.6228(4) 0.1148(8) 0.0913 1.0000 Uiso R . . . . .
H393 H 0.1266(8) 0.5661(4) 0.1314(8) 0.0913 1.0000 Uiso R . . . . .
H401 H 0.2099(8) 0.5952(4) -0.1070(7) 0.0888 1.0000 Uiso R . . . . .
H402 H 0.3120(8) 0.6263(4) -0.0062(7) 0.0888 1.0000 Uiso R . . . . .
H403 H 0.3412(8) 0.5713(4) -0.0532(7) 0.0888 1.0000 Uiso R . . . . .
H421 H 0.6618(5) 0.3140(3) 0.2767(5) 0.0534 1.0000 Uiso R . . . . .
H431 H 0.7326(5) 0.4018(3) 0.2933(6) 0.0575 1.0000 Uiso R . . . . .
H441 H 0.7941(6) 0.4446(2) 0.4741(6) 0.0598 1.0000 Uiso R . . . . .
H451 H 0.7735(5) 0.4048(2) 0.6372(5) 0.0497 1.0000 Uiso R . . . . .
H481 H 0.9504(5) 0.1532(2) 0.6941(5) 0.0516 1.0000 Uiso R . . . . .
H491 H 0.9296(7) 0.0633(2) 0.6451(6) 0.0677 1.0000 Uiso R . . . . .
H501 H 0.7436(8) 0.0284(3) 0.5409(6) 0.0703 1.0000 Uiso R . . . . .
H511 H 0.5726(6) 0.0822(2) 0.4807(5) 0.0581 1.0000 Uiso R . . . . .
H541 H 0.5429(5) 0.2170(2) 0.9000(5) 0.0438 1.0000 Uiso R . . . . .
H551 H 0.3458(5) 0.2304(3) 0.8838(5) 0.0584 1.0000 Uiso R . . . . .
H561 H 0.2044(5) 0.2588(3) 0.7054(5) 0.0585 1.0000 Uiso R . . . . .
H571 H 0.2615(5) 0.2796(2) 0.5466(5) 0.0445 1.0000 Uiso R . . . . .
H601 H 0.7820(6) 0.5761(2) 0.4861(5) 0.0549 1.0000 Uiso R . . . . .
H611 H 0.9738(7) 0.5686(3) 0.4813(6) 0.0711 1.0000 Uiso R . . . . .
H621 H 1.1266(7) 0.5338(3) 0.6421(7) 0.0727 1.0000 Uiso R . . . . .
H631 H 1.0894(6) 0.5030(2) 0.8062(6) 0.0632 1.0000 Uiso R . . . . .
H661 H 0.8174(6) 0.6663(3) 1.0096(7) 0.0697 1.0000 Uiso R . . . . .
H671 H 0.8241(8) 0.6621(4) 1.2007(8) 0.0827 1.0000 Uiso R . . . . .
H681 H 0.7922(7) 0.5827(4) 1.2778(6) 0.0881 1.0000 Uiso R . . . . .
H691 H 0.7536(6) 0.5045(3) 1.1628(6) 0.0693 1.0000 Uiso R . . . . .
H721 H 0.3474(5) 0.5321(2) 0.6975(5) 0.0496 1.0000 Uiso R . . . . .
H731 H 0.2420(6) 0.4522(3) 0.6349(6) 0.0556 1.0000 Uiso R . . . . .
H741 H 0.3435(6) 0.3759(2) 0.6238(5) 0.0538 1.0000 Uiso R . . . . .
H751 H 0.5499(6) 0.3758(2) 0.6780(5) 0.0488 1.0000 Uiso R . . . . .
H771 H 0.5427(7) 0.1828(3) 0.3222(6) 0.0716 1.0000 Uiso R . . . . .
H772 H 0.5120(7) 0.1321(3) 0.2389(6) 0.0716 1.0000 Uiso R . . . . .

loop_
_atom_site_aniso_label
_atom_site_aniso_U_11
_atom_site_aniso_U_22
_atom_site_aniso_U_33
_atom_site_aniso_U_23
_atom_site_aniso_U_13
_atom_site_aniso_U_12
As1 0.0288(3) 0.0298(3) 0.0234(2) -0.0010(2) 0.0044(2) 0.0010(2)
As2 0.0369(3) 0.0267(3) 0.0371(3) 0.0030(2) 0.0125(3) 0.0023(2)
Cu1 0.0305(3) 0.0305(3) 0.0285(3) -0.0025(3) 0.0105(3) 0.0010(3)
Cu2 0.0302(4) 0.0363(4) 0.0276(3) 0.0018(3) 0.0013(3) -0.0023(3)
Cl1 0.136(2) 0.118(2) 0.0666(15) 0.0328(14) 0.0103(15) 0.0423(18)
Cl2 0.0912(17) 0.122(2) 0.0696(14) -0.0015(13) 0.0291(13) 0.0247(15)
O1 0.041(2) 0.036(2) 0.0240(18) -0.0008(15) 0.0076(16) -0.0036(17)
O2 0.036(2) 0.0307(19) 0.0287(18) -0.0054(15) 0.0096(16) -0.0017(16)
O3 0.0279(18) 0.032(2) 0.0277(18) 0.0002(14) 0.0040(15) 0.0043(14)
O4 0.039(2) 0.031(2) 0.037(2) -0.0053(17) 0.0074(17) -0.0060(17)
O5 0.0309(18) 0.038(2) 0.0252(17) 0.0012(16) 0.0062(14) 0.0031(17)
O6 0.0301(19) 0.039(2) 0.0283(19) 0.0083(16) 0.0044(15) 0.0052(16)
O7 0.035(2) 0.047(2) 0.033(2) 0.0054(17) 0.0096(18) -0.0008(18)
O8 0.035(2) 0.043(2) 0.043(2) 0.0086(18) 0.0121(18) 0.0026(17)
O9 0.048(3) 0.030(2) 0.052(3) 0.0004(19) 0.014(2) -0.0051(18)
O10 0.048(2) 0.034(2) 0.041(2) 0.0042(17) 0.0163(19) 0.0009(18)
O11 0.040(2) 0.0225(19) 0.050(2) 0.0001(16) 0.0161(19) -0.0014(15)
O12 0.042(2) 0.026(2) 0.046(2) -0.0032(16) 0.0157(18) -0.0004(16)
N1 0.028(2) 0.029(2) 0.031(2) 0.0012(18) 0.0093(19) 0.0000(17)
N2 0.029(2) 0.021(2) 0.035(2) -0.0026(17) 0.0118(19) 0.0019(17)
N3 0.034(2) 0.025(2) 0.032(2) 0.0057(19) 0.0070(19) 0.0025(19)
N4 0.033(2) 0.029(2) 0.028(2) 0.0074(18) 0.0068(19) -0.0016(18)
N5 0.026(2) 0.021(2) 0.0201(19) 0.0005(15) -0.0002(16) 0.0020(16)
N6 0.024(2) 0.027(2) 0.023(2) 0.0027(16) 0.0002(17) -0.0005(16)
N7 0.030(2) 0.028(2) 0.025(2) 0.0042(17) 0.0037(17) 0.0062(18)
N8 0.035(2) 0.033(3) 0.039(3) -0.0011(19) 0.008(2) -0.0029(19)
C1 0.033(3) 0.028(3) 0.037(3) 0.005(2) 0.009(2) 0.001(2)
C2 0.048(4) 0.030(3) 0.052(4) 0.002(3) 0.013(3) -0.010(3)
C3 0.046(3) 0.057(4) 0.047(3) 0.012(3) 0.018(3) -0.004(3)
C4 0.037(3) 0.041(3) 0.038(3) 0.004(2) 0.016(3) 0.000(2)
C5 0.023(2) 0.034(3) 0.030(3) -0.001(2) 0.005(2) 0.001(2)
C6 0.029(3) 0.029(3) 0.035(3) -0.004(2) 0.013(2) 0.005(2)
C7 0.050(3) 0.026(3) 0.046(3) -0.007(3) 0.021(3) 0.000(3)
C8 0.048(4) 0.025(3) 0.063(4) 0.001(3) 0.024(3) 0.010(2)
C9 0.032(3) 0.026(3) 0.033(3) 0.010(2) 0.000(2) 0.000(2)
C10 0.043(3) 0.022(3) 0.034(3) 0.008(2) 0.005(2) -0.001(2)
C11 0.048(4) 0.035(3) 0.038(3) 0.007(3) -0.001(3) -0.007(3)
C12 0.082(5) 0.045(4) 0.023(3) 0.001(3) 0.007(3) -0.010(3)
C13 0.062(4) 0.051(4) 0.039(3) 0.001(3) 0.023(3) -0.001(3)
C14 0.050(3) 0.037(3) 0.035(3) 0.004(2) 0.020(3) -0.003(3)
C15 0.026(3) 0.034(3) 0.024(2) -0.002(2) -0.006(2) -0.001(2)
C16 0.037(3) 0.045(3) 0.038(3) -0.011(3) -0.001(3) 0.001(3)
C17 0.039(3) 0.052(4) 0.029(3) -0.016(2) 0.003(2) -0.005(3)
C18 0.042(3) 0.034(3) 0.033(3) -0.002(2) 0.013(2) 0.000(2)
C19 0.027(2) 0.026(2) 0.022(2) 0.0009(19) 0.005(2) 0.000(2)
C20 0.022(2) 0.034(3) 0.028(3) 0.004(2) 0.009(2) -0.002(2)
C21 0.025(3) 0.041(3) 0.024(2) 0.000(2) 0.000(2) 0.003(2)
C22 0.035(3) 0.034(3) 0.024(2) 0.007(2) 0.002(2) -0.004(2)
C23 0.032(3) 0.039(3) 0.033(3) 0.003(2) 0.005(2) -0.005(2)
C24 0.031(3) 0.038(3) 0.033(3) 0.001(2) 0.003(2) -0.006(2)
C25 0.038(3) 0.049(4) 0.043(3) 0.000(3) -0.003(3) -0.010(3)
C26 0.062(5) 0.041(4) 0.068(5) -0.007(3) 0.013(4) -0.020(3)
C27 0.072(5) 0.031(3) 0.063(4) 0.012(3) 0.013(4) -0.018(3)
C28 0.063(4) 0.028(3) 0.050(4) 0.002(3) 0.013(3) -0.006(3)
C29 0.053(4) 0.028(3) 0.046(3) -0.005(2) 0.012(3) -0.003(3)
C30 0.054(4) 0.043(4) 0.053(4) -0.011(3) -0.002(3) 0.001(3)
C31 0.045(4) 0.044(4) 0.073(5) -0.019(3) 0.020(3) -0.002(3)
C32 0.037(3) 0.070(4) 0.038(3) 0.001(3) 0.015(3) -0.003(3)
C33 0.066(5) 0.078(6) 0.107(7) 0.015(5) 0.050(5) 0.016(4)
C34 0.056(4) 0.067(5) 0.077(5) 0.002(4) 0.018(4) -0.012(4)
C35 0.029(3) 0.044(3) 0.043(3) -0.003(3) 0.006(2) 0.003(2)
C36 0.033(3) 0.050(4) 0.054(4) 0.010(3) 0.009(3) 0.003(3)
C37 0.042(4) 0.066(4) 0.062(4) 0.017(3) 0.023(3) 0.013(3)
C38 0.059(4) 0.044(4) 0.038(3) 0.016(3) 0.003(3) -0.006(3)
C39 0.087(7) 0.086(6) 0.067(5) 0.019(5) 0.019(5) 0.032(5)
C40 0.081(6) 0.090(6) 0.048(4) 0.020(4) 0.011(4) -0.003(5)
C41 0.028(3) 0.036(3) 0.039(3) 0.009(2) 0.013(2) 0.005(2)
C42 0.038(3) 0.054(4) 0.036(3) 0.006(3) 0.016(2) 0.006(3)
C43 0.044(3) 0.046(4) 0.057(4) 0.022(3) 0.021(3) 0.008(3)
C44 0.045(3) 0.035(3) 0.062(4) 0.007(3) 0.021(3) 0.001(3)
C45 0.038(3) 0.035(3) 0.046(3) -0.006(3) 0.014(3) 0.007(2)
C46 0.025(2) 0.030(2) 0.031(2) -0.001(2) 0.009(2) 0.003(2)
C47 0.048(3) 0.027(3) 0.027(3) 0.001(2) 0.014(2) 0.006(2)
C48 0.045(3) 0.037(3) 0.045(3) 0.005(3) 0.020(3) 0.013(3)
C49 0.076(5) 0.037(3) 0.055(4) 0.011(3) 0.034(4) 0.026(3)
C50 0.093(6) 0.031(3) 0.052(4) 0.003(3) 0.026(4) 0.011(4)
C51 0.068(4) 0.031(3) 0.038(3) 0.000(3) 0.013(3) -0.007(3)
C52 0.046(3) 0.027(3) 0.030(3) -0.001(2) 0.011(2) -0.001(2)
C53 0.028(2) 0.027(3) 0.026(2) -0.001(2) 0.0042(19) -0.002(2)
C54 0.038(3) 0.038(3) 0.034(3) 0.002(2) 0.009(2) 0.004(3)
C55 0.041(3) 0.060(4) 0.042(3) -0.005(3) 0.022(3) -0.004(3)
C56 0.035(3) 0.057(4) 0.048(3) -0.012(3) 0.017(3) -0.003(3)
C57 0.033(3) 0.039(3) 0.041(3) -0.006(2) 0.009(2) 0.001(2)
C58 0.040(3) 0.021(2) 0.030(3) -0.002(2) 0.010(2) -0.006(2)
C59 0.042(3) 0.029(3) 0.037(3) -0.003(2) 0.011(3) -0.005(2)
C60 0.053(4) 0.044(3) 0.039(3) -0.001(3) 0.017(3) -0.012(3)
C61 0.067(5) 0.051(4) 0.057(4) -0.003(3) 0.030(4) -0.011(3)
C62 0.050(4) 0.046(4) 0.088(6) 0.000(4) 0.041(4) -0.003(3)
C63 0.042(3) 0.030(3) 0.074(4) 0.002(3) 0.016(3) 0.002(3)
C64 0.044(3) 0.024(3) 0.042(3) -0.006(2) 0.017(3) -0.002(2)
C65 0.035(3) 0.045(3) 0.045(3) -0.009(3) 0.007(3) 0.002(3)
C66 0.052(4) 0.051(4) 0.065(5) -0.022(4) -0.002(4) 0.003(3)
C67 0.072(6) 0.071(6) 0.064(5) -0.027(4) -0.009(4) 0.021(4)
C68 0.071(5) 0.109(7) 0.034(4) -0.015(4) 0.002(4) 0.032(5)
C69 0.047(4) 0.076(5) 0.045(4) 0.002(3) 0.012(3) 0.022(3)
C70 0.036(3) 0.042(3) 0.033(3) -0.005(2) 0.006(2) 0.007(2)
C71 0.038(3) 0.026(3) 0.035(3) 0.000(2) 0.016(2) -0.004(2)
C72 0.037(3) 0.033(3) 0.053(4) 0.009(3) 0.013(3) 0.001(2)
C73 0.040(3) 0.046(4) 0.051(4) 0.001(3) 0.008(3) -0.004(3)
C74 0.056(4) 0.042(3) 0.032(3) -0.007(3) 0.012(3) -0.018(3)
C75 0.058(4) 0.028(3) 0.031(3) -0.001(2) 0.020(3) -0.003(3)
C76 0.039(3) 0.030(3) 0.033(3) 0.001(2) 0.017(2) 0.001(2)
C77 0.080(5) 0.049(4) 0.046(4) 0.002(3) 0.017(4) -0.002(4)

loop_
_geom_bond_atom_site_label_1
_geom_bond_site_symmetry_1
_geom_bond_atom_site_label_2
_geom_bond_site_symmetry_2
_geom_bond_distance
_geom_bond_publ_flag
As1 . O1 . 1.840(4) yes
As1 . O2 . 1.835(4) yes
As1 . O3 . 1.830(3) yes
As1 . O4 . 1.830(4) yes
As1 . O5 . 1.838(3) yes
As1 . O6 . 1.841(4) yes
As2 . O7 . 1.833(4) yes
As2 . O8 . 1.845(4) yes
As2 . O9 . 1.828(4) yes
As2 . O10 . 1.836(4) yes
As2 . O11 . 1.828(4) yes
As2 . O12 . 1.832(4) yes
Cu1 . Cu2 . 3.6631(9) yes
Cu1 . N1 . 2.086(4) yes
Cu1 . N2 . 2.015(4) yes
Cu1 . N5 . 2.083(4) yes
Cu1 . N6 . 2.002(4) yes
Cu2 . N3 . 2.015(4) yes
Cu2 . N4 . 2.059(5) yes
Cu2 . N7 . 2.020(4) yes
Cu2 . N8 . 2.072(5) yes
Cl1 . C77 . 1.761(7) yes
Cl2 . C77 . 1.725(9) yes
O1 . C41 . 1.364(7) yes
O2 . C46 . 1.358(6) yes
O3 . C47 . 1.385(6) yes
O4 . C52 . 1.370(7) yes
O5 . C53 . 1.344(6) yes
O6 . C58 . 1.352(7) yes
O7 . C59 . 1.346(8) yes
O8 . C64 . 1.358(7) yes
O9 . C65 . 1.345(8) yes
O10 . C70 . 1.366(7) yes
O11 . C71 . 1.366(6) yes
O12 . C76 . 1.352(7) yes
N1 . C1 . 1.361(7) yes
N1 . C5 . 1.354(7) yes
N2 . C6 . 1.262(7) yes
N2 . C7 . 1.489(7) yes
N3 . C8 . 1.458(8) yes
N3 . C9 . 1.273(7) yes
N4 . C10 . 1.364(7) yes
N4 . C14 . 1.320(8) yes
N5 . C15 . 1.357(6) yes
N5 . C19 . 1.329(7) yes
N6 . C20 . 1.262(7) yes
N6 . C21 . 1.480(6) yes
N7 . C22 . 1.466(7) yes
N7 . C23 . 1.282(7) yes
N8 . C24 . 1.345(7) yes
N8 . C28 . 1.337(8) yes
C1 . C2 . 1.388(8) yes
C1 . C29 . 1.495(8) yes
C2 . C3 . 1.369(9) yes
C2 . H21 . 1.000 no
C3 . C4 . 1.408(9) yes
C3 . H31 . 1.000 no
C4 . C5 . 1.363(8) yes
C4 . H41 . 1.000 no
C5 . C6 . 1.467(8) yes
C6 . H61 . 1.000 no
C7 . C8 . 1.527(9) yes
C7 . H71 . 1.000 no
C7 . H72 . 1.000 no
C8 . H81 . 1.000 no
C8 . H82 . 1.000 no
C9 . C10 . 1.458(9) yes
C9 . H91 . 1.000 no
C10 . C11 . 1.393(8) yes
C11 . C12 . 1.378(10) yes
C11 . H111 . 1.000 no
C12 . C13 . 1.374(10) yes
C12 . H121 . 1.000 no
C13 . C14 . 1.407(9) yes
C13 . H131 . 1.000 no
C14 . C32 . 1.511(9) yes
C15 . C16 . 1.398(8) yes
C15 . C35 . 1.496(8) yes
C16 . C17 . 1.368(9) yes
C16 . H161 . 1.000 no
C17 . C18 . 1.387(8) yes
C17 . H171 . 1.000 no
C18 . C19 . 1.385(7) yes
C18 . H181 . 1.000 no
C19 . C20 . 1.474(7) yes
C20 . H201 . 1.000 no
C21 . C22 . 1.517(7) yes
C21 . H211 . 1.000 no
C21 . H212 . 1.000 no
C22 . H221 . 1.000 no
C22 . H222 . 1.000 no
C23 . C24 . 1.463(8) yes
C23 . H231 . 1.000 no
C24 . C25 . 1.390(8) yes
C25 . C26 . 1.403(10) yes
C25 . H251 . 1.000 no
C26 . C27 . 1.366(10) yes
C26 . H261 . 1.000 no
C27 . C28 . 1.398(9) yes
C27 . H271 . 1.000 no
C28 . C38 . 1.503(9) yes
C29 . C30 . 1.532(9) yes
C29 . C31 . 1.518(9) yes
C29 . H291 . 1.000 no
C30 . H301 . 1.000 no
C30 . H302 . 1.000 no
C30 . H303 . 1.000 no
C31 . H311 . 1.000 no
C31 . H312 . 1.000 no
C31 . H313 . 1.000 no
C32 . C33 . 1.535(11) yes
C32 . C34 . 1.503(10) yes
C32 . H321 . 1.000 no
C33 . H331 . 1.000 no
C33 . H332 . 1.000 no
C33 . H333 . 1.000 no
C34 . H341 . 1.000 no
C34 . H342 . 1.000 no
C34 . H343 . 1.000 no
C35 . C36 . 1.527(8) yes
C35 . C37 . 1.529(9) yes
C35 . H351 . 1.000 no
C36 . H361 . 1.000 no
C36 . H362 . 1.000 no
C36 . H363 . 1.000 no
C37 . H371 . 1.000 no
C37 . H372 . 1.000 no
C37 . H373 . 1.000 no
C38 . C39 . 1.502(12) yes
C38 . C40 . 1.515(10) yes
C38 . H381 . 1.000 no
C39 . H391 . 1.000 no
C39 . H392 . 1.000 no
C39 . H393 . 1.000 no
C40 . H401 . 1.000 no
C40 . H402 . 1.000 no
C40 . H403 . 1.000 no
C41 . C42 . 1.373(8) yes
C41 . C46 . 1.402(8) yes
C42 . C43 . 1.409(9) yes
C42 . H421 . 1.000 no
C43 . C44 . 1.384(10) yes
C43 . H431 . 1.000 no
C44 . C45 . 1.370(9) yes
C44 . H441 . 1.000 no
C45 . C46 . 1.402(8) yes
C45 . H451 . 1.000 no
C47 . C48 . 1.367(8) yes
C47 . C52 . 1.387(8) yes
C48 . C49 . 1.392(9) yes
C48 . H481 . 1.000 no
C49 . C50 . 1.387(11) yes
C49 . H491 . 1.000 no
C50 . C51 . 1.397(10) yes
C50 . H501 . 1.000 no
C51 . C52 . 1.388(8) yes
C51 . H511 . 1.000 no
C53 . C54 . 1.374(7) yes
C53 . C58 . 1.399(7) yes
C54 . C55 . 1.389(8) yes
C54 . H541 . 1.000 no
C55 . C56 . 1.390(9) yes
C55 . H551 . 1.000 no
C56 . C57 . 1.385(9) yes
C56 . H561 . 1.000 no
C57 . C58 . 1.380(8) yes
C57 . H571 . 1.000 no
C59 . C60 . 1.364(9) yes
C59 . C64 . 1.404(8) yes
C60 . C61 . 1.393(10) yes
C60 . H601 . 1.000 no
C61 . C62 . 1.377(11) yes
C61 . H611 . 1.000 no
C62 . C63 . 1.383(10) yes
C62 . H621 . 1.000 no
C63 . C64 . 1.385(9) yes
C63 . H631 . 1.000 no
C65 . C66 . 1.392(9) yes
C65 . C70 . 1.406(9) yes
C66 . C67 . 1.359(12) yes
C66 . H661 . 1.000 no
C67 . C68 . 1.379(14) yes
C67 . H671 . 1.000 no
C68 . C69 . 1.410(12) yes
C68 . H681 . 1.000 no
C69 . C70 . 1.355(9) yes
C69 . H691 . 1.000 no
C71 . C72 . 1.382(8) yes
C71 . C76 . 1.394(8) yes
C72 . C73 . 1.407(9) yes
C72 . H721 . 1.000 no
C73 . C74 . 1.382(9) yes
C73 . H731 . 1.000 no
C74 . C75 . 1.380(9) yes
C74 . H741 . 1.000 no
C75 . C76 . 1.393(8) yes
C75 . H751 . 1.000 no
C77 . H771 . 1.000 no
C77 . H772 . 1.000 no
